data_4304143
loop_
_publ_author_name
'Andrew J. Gaunt'
'Sean D. Reilly'
'Alejandro E. Enriquez'
'Brian L. Scott'
'James A. Ibers'
'Perumal Sekar'
'Kieran I. M. Ingram'
'Nikolas Kaltsoyannis'
'Mary P. Neu'

_publ_contact_author_address
;
Los Alamos National Laboratory
MS F629
Los Alamos, NM  87544
;
_publ_contact_author_email gaunt@lanl.gov
_publ_contact_author_name 'Andrew J. Gaunt'
_publ_section_title
;
Experimental and Theoretical Comparison of Actinide and Lanthanide Bonding
in M[N(EPR2)2]3 Complexes (M = U, Pu, La, Ce; E = S, Se, Te; R = Ph,iPr, H)
;
_journal_name_full 'Inorganic Chemistry'
_journal_page_first 29
_journal_page_last 41
_journal_paper_doi 10.1021/ic701618a
_journal_volume 47
_journal_year 2008
_chemical_formula_sum 'C36 H84 Ce N3 P6 Te6'
_chemical_formula_weight 1650.60
_chemical_name_systematic
; 
 ? 
;
_space_group_IT_number 14
_symmetry_cell_setting monoclinic
_symmetry_space_group_name_Hall '-P 2ybc'
_symmetry_space_group_name_H-M 'P 1 21/c 1'
_atom_sites_solution_hydrogens geom
_atom_sites_solution_primary direct
_atom_sites_solution_secondary difmap
_audit_creation_method SHELXL-97
_cell_angle_alpha 90.00
_cell_angle_beta 113.5540(10)
_cell_angle_gamma 90.00
_cell_formula_units_Z 4
_cell_length_a 22.235(2)
_cell_length_b 13.8343(14)
_cell_length_c 20.843(2)
_cell_measurement_temperature 141(2)
_cell_volume 5877.2(10)
_computing_cell_refinement 'SAINT+, v. 7.06 (Bruker AXS, 2001)'
_computing_data_collection 'APEX II, v. 1.08 (Bruker AXS, 2003)'
_computing_data_reduction 'SAINT+, v. 7.06 (Bruker AXS, 2001)'
_computing_molecular_graphics 'SHELXTL, v. 6.10, (Bruker AXS, 2000)'
_computing_publication_material 'SHELXTL, v. 6.10, (Bruker AXS, 2000)'
_computing_structure_refinement 'SHELXL-97 (Sheldrick, 1997)'
_computing_structure_solution 'SHELXS-97 (Sheldrick, 1990)'
_diffrn_ambient_temperature 141(2)
_diffrn_measured_fraction_theta_full 1.000
_diffrn_measured_fraction_theta_max 0.996
_diffrn_measurement_device_type 'Bruker D8 with APEXII CCD'
_diffrn_measurement_method '\w scans'
_diffrn_radiation_monochromator graphite
_diffrn_radiation_source 'fine-focus sealed tube'
_diffrn_radiation_type MoK\a
_diffrn_radiation_wavelength 0.71073
_diffrn_reflns_av_R_equivalents 0.0915
_diffrn_reflns_av_sigmaI/netI 0.0726
_diffrn_reflns_limit_h_max 28
_diffrn_reflns_limit_h_min -28
_diffrn_reflns_limit_k_max 17
_diffrn_reflns_limit_k_min -17
_diffrn_reflns_limit_l_max 26
_diffrn_reflns_limit_l_min -26
_diffrn_reflns_number 66111
_diffrn_reflns_theta_full 25.00
_diffrn_reflns_theta_max 27.01
_diffrn_reflns_theta_min 1.78
_diffrn_standards_decay_% 0
_diffrn_standards_interval_count 0
_diffrn_standards_interval_time 0
_diffrn_standards_number 0
_exptl_absorpt_coefficient_mu 3.883
_exptl_absorpt_correction_T_max 0.8602
_exptl_absorpt_correction_T_min 0.6530
_exptl_absorpt_correction_type multi-scan
_exptl_absorpt_process_details 'SADABS 2.03 (Sheldrick, 2001)'
_exptl_crystal_colour 'light red'
_exptl_crystal_density_diffrn 1.865
_exptl_crystal_density_method 'not measured'
_exptl_crystal_description 'rectangular plate'
_exptl_crystal_F_000 3124
_exptl_crystal_size_max 0.12
_exptl_crystal_size_mid 0.06
_exptl_crystal_size_min 0.04
_refine_diff_density_max 0.886
_refine_diff_density_min -0.772
_refine_diff_density_rms 0.177
_refine_ls_extinction_method none
_refine_ls_goodness_of_fit_ref 0.981
_refine_ls_hydrogen_treatment constr
_refine_ls_matrix_type full
_refine_ls_number_parameters 493
_refine_ls_number_reflns 12799
_refine_ls_number_restraints 0
_refine_ls_restrained_S_all 0.981
_refine_ls_R_factor_all 0.0770
_refine_ls_R_factor_gt 0.0395
_refine_ls_shift/su_max 0.007
_refine_ls_shift/su_mean 0.000
_refine_ls_structure_factor_coef Fsqd
_refine_ls_weighting_details 'calc w=1/[\s^2^(Fo^2^)+(0.0199P)^2^+0.0000P] where P=(Fo^2^+2Fc^2^)/3'
_refine_ls_weighting_scheme calc
_refine_ls_wR_factor_gt 0.0568
_refine_ls_wR_factor_ref 0.0654
_reflns_number_gt 8882
_reflns_number_total 12799
_reflns_threshold_expression >2sigma(I)
_cod_data_source_file ic701618a_si_09.cif
_cod_data_source_block apx352a
_cod_original_cell_volume 5877.1(11)
_cod_original_sg_symbol_H-M 'P 21/c'
_cod_database_code 4304143

loop_
_symmetry_equiv_pos_as_xyz
'x, y, z'
'-x, y+1/2, -z+1/2'
'-x, -y, -z'
'x, -y-1/2, z-1/2'

loop_
_atom_site_label
_atom_site_type_symbol
_atom_site_fract_x
_atom_site_fract_y
_atom_site_fract_z
_atom_site_U_iso_or_equiv
_atom_site_adp_type
_atom_site_occupancy
_atom_site_symmetry_multiplicity
_atom_site_calc_flag
_atom_site_refinement_flags
_atom_site_disorder_assembly
_atom_site_disorder_group
Ce1 Ce 0.244818(16) 0.40067(2) 0.269992(16) 0.01565(8) Uani 1 1 d . . .
Te1 Te 0.219007(19) 0.59440(3) 0.33945(2) 0.02064(9) Uani 1 1 d . . .
Te2 Te 0.288634(19) 0.52249(3) 0.167394(19) 0.01840(9) Uani 1 1 d . . .
Te3 Te 0.092082(19) 0.37057(3) 0.23654(2) 0.01933(9) Uani 1 1 d . . .
Te4 Te 0.234263(18) 0.26343(3) 0.145486(19) 0.01727(9) Uani 1 1 d . . .
Te5 Te 0.251751(19) 0.30765(3) 0.410571(19) 0.02058(9) Uani 1 1 d . . .
Te6 Te 0.391101(19) 0.32866(3) 0.299559(19) 0.01869(9) Uani 1 1 d . . .
P1 P 0.21532(7) 0.73493(11) 0.26742(7) 0.0170(3) Uani 1 1 d . . .
P2 P 0.31527(7) 0.68734(11) 0.20834(7) 0.0175(3) Uani 1 1 d . . .
P3 P 0.04805(7) 0.23303(11) 0.15843(8) 0.0176(3) Uani 1 1 d . . .
P4 P 0.12093(7) 0.24357(11) 0.06387(7) 0.0174(3) Uani 1 1 d . . .
P5 P 0.36229(7) 0.26054(11) 0.48828(7) 0.0160(3) Uani 1 1 d . . .
P6 P 0.42545(7) 0.20368(10) 0.38929(7) 0.0142(3) Uani 1 1 d . . .
N1 N 0.2655(2) 0.7468(3) 0.2309(2) 0.0195(11) Uani 1 1 d . . .
N2 N 0.0681(2) 0.2155(3) 0.0943(2) 0.0217(11) Uani 1 1 d . . .
N3 N 0.4120(2) 0.2181(3) 0.4577(2) 0.0182(11) Uani 1 1 d . . .
C1 C 0.2295(3) 0.8405(4) 0.3241(3) 0.0184(13) Uani 1 1 d . . .
H1 H 0.2259 0.8973 0.2947 0.022 Uiso 1 1 calc R . .
C2 C 0.1799(3) 0.8540(4) 0.3569(3) 0.0272(15) Uani 1 1 d . . .
H2A H 0.1367 0.8602 0.3207 0.041 Uiso 1 1 calc R . .
H2B H 0.1905 0.9113 0.3853 0.041 Uiso 1 1 calc R . .
H2C H 0.1813 0.7990 0.3856 0.041 Uiso 1 1 calc R . .
C3 C 0.2994(3) 0.8403(4) 0.3806(3) 0.0282(15) Uani 1 1 d . . .
H3A H 0.3300 0.8309 0.3592 0.042 Uiso 1 1 calc R . .
H3B H 0.3039 0.7889 0.4132 0.042 Uiso 1 1 calc R . .
H3C H 0.3081 0.9010 0.4049 0.042 Uiso 1 1 calc R . .
C4 C 0.1318(3) 0.7479(4) 0.2009(3) 0.0238(14) Uani 1 1 d . . .
H4 H 0.1017 0.7479 0.2248 0.029 Uiso 1 1 calc R . .
C5 C 0.1236(3) 0.8441(4) 0.1620(3) 0.0366(17) Uani 1 1 d . . .
H5A H 0.1312 0.8965 0.1946 0.055 Uiso 1 1 calc R . .
H5B H 0.0798 0.8487 0.1266 0.055 Uiso 1 1 calc R . .
H5C H 0.1545 0.8476 0.1406 0.055 Uiso 1 1 calc R . .
C6 C 0.1130(3) 0.6636(4) 0.1496(3) 0.0348(17) Uani 1 1 d . . .
H6A H 0.1156 0.6043 0.1746 0.052 Uiso 1 1 calc R . .
H6B H 0.1425 0.6609 0.1263 0.052 Uiso 1 1 calc R . .
H6C H 0.0689 0.6725 0.1156 0.052 Uiso 1 1 calc R . .
C7 C 0.3975(3) 0.6926(5) 0.2788(3) 0.0258(15) Uani 1 1 d . . .
H7 H 0.4065 0.7603 0.2932 0.031 Uiso 1 1 calc R . .
C8 C 0.4008(3) 0.6352(5) 0.3425(3) 0.0281(15) Uani 1 1 d . . .
H8A H 0.3643 0.6523 0.3537 0.042 Uiso 1 1 calc R . .
H8B H 0.4410 0.6497 0.3816 0.042 Uiso 1 1 calc R . .
H8C H 0.3991 0.5673 0.3323 0.042 Uiso 1 1 calc R . .
C9 C 0.4514(3) 0.6590(5) 0.2550(3) 0.0416(19) Uani 1 1 d . . .
H9A H 0.4535 0.7026 0.2201 0.062 Uiso 1 1 calc R . .
H9B H 0.4415 0.5951 0.2357 0.062 Uiso 1 1 calc R . .
H9C H 0.4930 0.6585 0.2945 0.062 Uiso 1 1 calc R . .
C10 C 0.3203(3) 0.7527(4) 0.1336(3) 0.0257(15) Uani 1 1 d . . .
H10 H 0.3515 0.7177 0.1198 0.031 Uiso 1 1 calc R . .
C11 C 0.3469(4) 0.8555(4) 0.1536(3) 0.044(2) Uani 1 1 d . . .
H11A H 0.3909 0.8526 0.1887 0.066 Uiso 1 1 calc R . .
H11B H 0.3196 0.8900 0.1718 0.066 Uiso 1 1 calc R . .
H11C H 0.3468 0.8883 0.1130 0.066 Uiso 1 1 calc R . .
C12 C 0.2548(3) 0.7529(5) 0.0709(3) 0.0388(18) Uani 1 1 d . . .
H12A H 0.2403 0.6875 0.0584 0.058 Uiso 1 1 calc R . .
H12B H 0.2597 0.7840 0.0321 0.058 Uiso 1 1 calc R . .
H12C H 0.2229 0.7872 0.0824 0.058 Uiso 1 1 calc R . .
C13 C -0.0409(3) 0.2491(4) 0.1197(3) 0.0213(14) Uani 1 1 d . . .
H13 H -0.0554 0.2593 0.1579 0.026 Uiso 1 1 calc R . .
C14 C -0.0598(3) 0.3392(4) 0.0725(3) 0.0268(15) Uani 1 1 d . . .
H14A H -0.0394 0.3952 0.0997 0.040 Uiso 1 1 calc R . .
H14B H -0.1066 0.3471 0.0532 0.040 Uiso 1 1 calc R . .
H14C H -0.0451 0.3315 0.0353 0.040 Uiso 1 1 calc R . .
C15 C -0.0759(3) 0.1592(4) 0.0789(3) 0.0296(16) Uani 1 1 d . . .
H15A H -0.0654 0.1045 0.1098 0.044 Uiso 1 1 calc R . .
H15B H -0.0619 0.1470 0.0417 0.044 Uiso 1 1 calc R . .
H15C H -0.1225 0.1697 0.0596 0.044 Uiso 1 1 calc R . .
C16 C 0.0632(3) 0.1229(4) 0.2108(3) 0.0222(14) Uani 1 1 d . . .
H16 H 0.0455 0.0691 0.1780 0.027 Uiso 1 1 calc R . .
C17 C 0.0284(3) 0.1208(4) 0.2612(3) 0.0305(16) Uani 1 1 d . . .
H17A H -0.0181 0.1264 0.2351 0.046 Uiso 1 1 calc R . .
H17B H 0.0437 0.1737 0.2936 0.046 Uiso 1 1 calc R . .
H17C H 0.0380 0.0609 0.2866 0.046 Uiso 1 1 calc R . .
C18 C 0.1372(3) 0.1041(4) 0.2502(3) 0.0295(15) Uani 1 1 d . . .
H18A H 0.1581 0.1066 0.2178 0.044 Uiso 1 1 calc R . .
H18B H 0.1438 0.0414 0.2716 0.044 Uiso 1 1 calc R . .
H18C H 0.1559 0.1525 0.2856 0.044 Uiso 1 1 calc R . .
C19 C 0.0932(3) 0.3496(4) 0.0070(3) 0.0225(14) Uani 1 1 d . . .
H19 H 0.0483 0.3362 -0.0265 0.027 Uiso 1 1 calc R . .
C20 C 0.0904(3) 0.4404(4) 0.0482(3) 0.0231(14) Uani 1 1 d . . .
H20A H 0.0705 0.4245 0.0802 0.035 Uiso 1 1 calc R . .
H20B H 0.0648 0.4893 0.0163 0.035 Uiso 1 1 calc R . .
H20C H 0.1340 0.4641 0.0740 0.035 Uiso 1 1 calc R . .
C21 C 0.1347(3) 0.3688(5) -0.0360(3) 0.0339(17) Uani 1 1 d . . .
H21A H 0.1312 0.3146 -0.0660 0.051 Uiso 1 1 calc R . .
H21B H 0.1797 0.3778 -0.0048 0.051 Uiso 1 1 calc R . .
H21C H 0.1189 0.4259 -0.0638 0.051 Uiso 1 1 calc R . .
C22 C 0.1240(3) 0.1426(4) 0.0090(3) 0.0237(14) Uani 1 1 d . . .
H22 H 0.1575 0.1575 -0.0090 0.028 Uiso 1 1 calc R . .
C23 C 0.0584(3) 0.1300(5) -0.0542(3) 0.0333(16) Uani 1 1 d . . .
H23A H 0.0478 0.1885 -0.0812 0.050 Uiso 1 1 calc R . .
H23B H 0.0245 0.1159 -0.0381 0.050 Uiso 1 1 calc R . .
H23C H 0.0619 0.0777 -0.0828 0.050 Uiso 1 1 calc R . .
C24 C 0.1441(3) 0.0487(4) 0.0505(3) 0.0334(16) Uani 1 1 d . . .
H24A H 0.1851 0.0579 0.0897 0.050 Uiso 1 1 calc R . .
H24B H 0.1487 -0.0014 0.0209 0.050 Uiso 1 1 calc R . .
H24C H 0.1110 0.0305 0.0669 0.050 Uiso 1 1 calc R . .
C25 C 0.4027(3) 0.3622(4) 0.5446(3) 0.0201(13) Uani 1 1 d . . .
H25 H 0.4463 0.3400 0.5762 0.024 Uiso 1 1 calc R . .
C26 C 0.3673(3) 0.3962(4) 0.5907(3) 0.0329(16) Uani 1 1 d . . .
H26A H 0.3633 0.3431 0.6183 0.049 Uiso 1 1 calc R . .
H26B H 0.3244 0.4197 0.5615 0.049 Uiso 1 1 calc R . .
H26C H 0.3921 0.4472 0.6210 0.049 Uiso 1 1 calc R . .
C27 C 0.4127(3) 0.4457(4) 0.5019(3) 0.0311(16) Uani 1 1 d . . .
H27A H 0.4318 0.4216 0.4712 0.047 Uiso 1 1 calc R . .
H27B H 0.4414 0.4928 0.5330 0.047 Uiso 1 1 calc R . .
H27C H 0.3711 0.4751 0.4748 0.047 Uiso 1 1 calc R . .
C28 C 0.3527(3) 0.1659(4) 0.5447(3) 0.0174(13) Uani 1 1 d . . .
H28 H 0.3217 0.1893 0.5640 0.021 Uiso 1 1 calc R . .
C29 C 0.3229(3) 0.0759(4) 0.5005(3) 0.0247(14) Uani 1 1 d . . .
H29A H 0.2803 0.0913 0.4656 0.037 Uiso 1 1 calc R . .
H29B H 0.3190 0.0254 0.5302 0.037 Uiso 1 1 calc R . .
H29C H 0.3508 0.0547 0.4781 0.037 Uiso 1 1 calc R . .
C30 C 0.4170(3) 0.1422(4) 0.6056(3) 0.0262(15) Uani 1 1 d . . .
H30A H 0.4305 0.1963 0.6369 0.039 Uiso 1 1 calc R . .
H30B H 0.4500 0.1285 0.5881 0.039 Uiso 1 1 calc R . .
H30C H 0.4111 0.0867 0.6301 0.039 Uiso 1 1 calc R . .
C31 C 0.5151(3) 0.1959(4) 0.4202(3) 0.0176(13) Uani 1 1 d . . .
H31 H 0.5257 0.1820 0.3798 0.021 Uiso 1 1 calc R . .
C32 C 0.5478(3) 0.2906(4) 0.4522(3) 0.0259(15) Uani 1 1 d . . .
H32A H 0.5303 0.3418 0.4187 0.039 Uiso 1 1 calc R . .
H32B H 0.5942 0.2857 0.4649 0.039 Uiso 1 1 calc R . .
H32C H 0.5396 0.3044 0.4931 0.039 Uiso 1 1 calc R . .
C33 C 0.5416(3) 0.1129(4) 0.4726(3) 0.0296(16) Uani 1 1 d . . .
H33A H 0.5219 0.0533 0.4508 0.044 Uiso 1 1 calc R . .
H33B H 0.5312 0.1246 0.5124 0.044 Uiso 1 1 calc R . .
H33C H 0.5884 0.1089 0.4876 0.044 Uiso 1 1 calc R . .
C34 C 0.3940(3) 0.0858(4) 0.3503(3) 0.0186(13) Uani 1 1 d . . .
H34 H 0.4072 0.0388 0.3886 0.022 Uiso 1 1 calc R . .
C35 C 0.3192(3) 0.0851(4) 0.3159(3) 0.0285(15) Uani 1 1 d . . .
H35A H 0.3020 0.1070 0.3489 0.043 Uiso 1 1 calc R . .
H35B H 0.3040 0.0205 0.3012 0.043 Uiso 1 1 calc R . .
H35C H 0.3044 0.1272 0.2760 0.043 Uiso 1 1 calc R . .
C36 C 0.4230(3) 0.0511(4) 0.2986(3) 0.0323(16) Uani 1 1 d . . .
H36A H 0.4696 0.0438 0.3228 0.048 Uiso 1 1 calc R . .
H36B H 0.4136 0.0978 0.2618 0.048 Uiso 1 1 calc R . .
H36C H 0.4038 -0.0099 0.2791 0.048 Uiso 1 1 calc R . .

loop_
_atom_site_aniso_label
_atom_site_aniso_U_11
_atom_site_aniso_U_22
_atom_site_aniso_U_33
_atom_site_aniso_U_23
_atom_site_aniso_U_13
_atom_site_aniso_U_12
Ce1 0.01674(18) 0.01392(17) 0.01648(17) 0.00088(13) 0.00686(14) -0.00002(14)
Te1 0.0276(2) 0.0156(2) 0.0239(2) 0.00013(17) 0.01576(19) -0.00024(18)
Te2 0.0233(2) 0.0165(2) 0.0173(2) -0.00021(16) 0.01009(17) -0.00134(17)
Te3 0.0176(2) 0.0180(2) 0.0229(2) -0.00305(17) 0.00868(18) 0.00009(17)
Te4 0.0155(2) 0.0188(2) 0.0179(2) -0.00105(16) 0.00711(17) 0.00050(16)
Te5 0.0182(2) 0.0253(2) 0.0209(2) 0.00559(17) 0.01058(18) 0.00268(17)
Te6 0.0180(2) 0.0201(2) 0.0192(2) 0.00578(17) 0.00875(17) 0.00137(17)
P1 0.0159(8) 0.0153(8) 0.0194(8) -0.0002(6) 0.0067(7) -0.0016(6)
P2 0.0206(9) 0.0187(8) 0.0147(8) -0.0011(6) 0.0084(7) -0.0042(7)
P3 0.0163(8) 0.0172(8) 0.0200(8) 0.0006(6) 0.0080(7) -0.0013(7)
P4 0.0158(8) 0.0196(8) 0.0164(8) -0.0012(6) 0.0060(7) 0.0012(7)
P5 0.0177(8) 0.0149(8) 0.0170(8) -0.0007(6) 0.0087(7) 0.0000(6)
P6 0.0137(8) 0.0140(8) 0.0158(7) 0.0005(6) 0.0068(6) 0.0016(6)
N1 0.018(3) 0.019(3) 0.025(3) -0.001(2) 0.012(2) -0.002(2)
N2 0.019(3) 0.027(3) 0.023(3) -0.002(2) 0.012(2) -0.004(2)
N3 0.019(3) 0.017(3) 0.021(3) -0.001(2) 0.011(2) -0.001(2)
C1 0.024(3) 0.010(3) 0.018(3) 0.000(2) 0.006(3) -0.004(2)
C2 0.033(4) 0.018(3) 0.039(4) -0.009(3) 0.024(3) -0.003(3)
C3 0.030(4) 0.024(4) 0.026(3) -0.005(3) 0.007(3) -0.004(3)
C4 0.015(3) 0.025(4) 0.025(3) 0.002(3) 0.002(3) -0.004(3)
C5 0.023(4) 0.033(4) 0.035(4) 0.004(3) -0.007(3) 0.008(3)
C6 0.028(4) 0.032(4) 0.032(4) -0.004(3) -0.001(3) -0.003(3)
C7 0.016(3) 0.041(4) 0.022(3) -0.007(3) 0.009(3) -0.006(3)
C8 0.019(4) 0.044(4) 0.021(3) -0.003(3) 0.008(3) 0.006(3)
C9 0.022(4) 0.072(6) 0.031(4) -0.010(4) 0.011(3) 0.002(4)
C10 0.038(4) 0.018(3) 0.025(3) -0.004(3) 0.018(3) -0.008(3)
C11 0.079(6) 0.023(4) 0.041(4) 0.002(3) 0.038(4) -0.015(4)
C12 0.060(5) 0.033(4) 0.027(4) 0.009(3) 0.021(4) -0.003(4)
C13 0.017(3) 0.023(3) 0.027(3) 0.003(3) 0.013(3) 0.000(3)
C14 0.013(3) 0.037(4) 0.033(4) 0.005(3) 0.011(3) 0.006(3)
C15 0.026(4) 0.032(4) 0.032(4) -0.007(3) 0.012(3) -0.004(3)
C16 0.022(3) 0.018(3) 0.023(3) -0.001(3) 0.005(3) -0.001(3)
C17 0.035(4) 0.029(4) 0.027(4) 0.010(3) 0.012(3) -0.002(3)
C18 0.031(4) 0.023(3) 0.033(4) 0.003(3) 0.010(3) 0.004(3)
C19 0.018(3) 0.028(4) 0.021(3) -0.001(3) 0.007(3) 0.000(3)
C20 0.020(4) 0.022(3) 0.026(3) 0.007(3) 0.008(3) 0.007(3)
C21 0.037(4) 0.044(4) 0.025(4) 0.011(3) 0.016(3) 0.014(3)
C22 0.026(4) 0.024(3) 0.024(3) -0.004(3) 0.012(3) 0.000(3)
C23 0.035(4) 0.033(4) 0.024(4) -0.012(3) 0.004(3) -0.001(3)
C24 0.037(4) 0.023(4) 0.036(4) -0.009(3) 0.011(3) 0.003(3)
C25 0.022(3) 0.019(3) 0.023(3) -0.005(3) 0.013(3) -0.002(3)
C26 0.042(4) 0.026(4) 0.034(4) -0.013(3) 0.018(3) -0.003(3)
C27 0.035(4) 0.022(4) 0.039(4) -0.009(3) 0.018(3) -0.008(3)
C28 0.021(3) 0.017(3) 0.017(3) 0.000(2) 0.011(3) 0.001(3)
C29 0.029(4) 0.023(4) 0.027(3) 0.000(3) 0.017(3) -0.004(3)
C30 0.030(4) 0.028(4) 0.019(3) 0.009(3) 0.008(3) 0.004(3)
C31 0.017(3) 0.020(3) 0.020(3) 0.003(3) 0.011(3) 0.004(3)
C32 0.017(3) 0.029(4) 0.030(4) -0.007(3) 0.007(3) -0.002(3)
C33 0.021(4) 0.024(4) 0.037(4) 0.003(3) 0.004(3) 0.004(3)
C34 0.022(3) 0.014(3) 0.023(3) -0.004(2) 0.012(3) -0.005(3)
C35 0.029(4) 0.025(4) 0.026(3) 0.002(3) 0.005(3) -0.007(3)
C36 0.038(4) 0.026(4) 0.038(4) -0.017(3) 0.021(3) -0.005(3)

loop_
_atom_type_symbol
_atom_type_description
_atom_type_scat_dispersion_real
_atom_type_scat_dispersion_imag
_atom_type_scat_source
C C 0.0033 0.0016 'International Tables Vol C Tables 4.2.6.8 and 6.1.1.4'
H H 0.0000 0.0000 'International Tables Vol C Tables 4.2.6.8 and 6.1.1.4'
N N 0.0061 0.0033 'International Tables Vol C Tables 4.2.6.8 and 6.1.1.4'
P P 0.1023 0.0942 'International Tables Vol C Tables 4.2.6.8 and 6.1.1.4'
Te Te -0.5308 1.6751 'International Tables Vol C Tables 4.2.6.8 and 6.1.1.4'
Ce Ce -0.2486 2.6331 'International Tables Vol C Tables 4.2.6.8 and 6.1.1.4'

loop_
_geom_angle_atom_site_label_1
_geom_angle_atom_site_label_2
_geom_angle_atom_site_label_3
_geom_angle
_geom_angle_site_symmetry_1
_geom_angle_site_symmetry_3
_geom_angle_publ_flag
Te5 Ce1 Te4 118.736(16) . . ?
Te5 Ce1 Te2 158.835(15) . . ?
Te4 Ce1 Te2 72.898(14) . . ?
Te5 Ce1 Te1 82.666(14) . . ?
Te4 Ce1 Te1 155.366(15) . . ?
Te2 Ce1 Te1 91.086(14) . . ?
Te5 Ce1 Te3 78.645(12) . . ?
Te4 Ce1 Te3 91.079(13) . . ?
Te2 Ce1 Te3 120.446(14) . . ?
Te1 Ce1 Te3 80.892(12) . . ?
Te5 Ce1 Te6 91.457(13) . . ?
Te4 Ce1 Te6 73.006(12) . . ?
Te2 Ce1 Te6 74.562(12) . . ?
Te1 Ce1 Te6 121.482(14) . . ?
Te3 Ce1 Te6 154.490(15) . . ?
P1 Te1 Ce1 110.90(4) . . ?
P2 Te2 Ce1 111.15(4) . . ?
P3 Te3 Ce1 110.71(4) . . ?
P4 Te4 Ce1 111.13(4) . . ?
P5 Te5 Ce1 112.98(4) . . ?
P6 Te6 Ce1 110.47(4) . . ?
N1 P1 C1 104.7(2) . . ?
N1 P1 C4 108.7(3) . . ?
C1 P1 C4 105.9(3) . . ?
N1 P1 Te1 121.32(18) . . ?
C1 P1 Te1 106.55(18) . . ?
C4 P1 Te1 108.59(19) . . ?
N1 P2 C7 109.4(3) . . ?
N1 P2 C10 106.3(3) . . ?
C7 P2 C10 106.2(3) . . ?
N1 P2 Te2 119.28(18) . . ?
C7 P2 Te2 110.1(2) . . ?
C10 P2 Te2 104.65(18) . . ?
N2 P3 C16 109.2(3) . . ?
N2 P3 C13 105.4(3) . . ?
C16 P3 C13 105.9(3) . . ?
N2 P3 Te3 120.52(18) . . ?
C16 P3 Te3 108.84(19) . . ?
C13 P3 Te3 105.94(19) . . ?
N2 P4 C22 106.4(3) . . ?
N2 P4 C19 110.0(3) . . ?
C22 P4 C19 107.1(3) . . ?
N2 P4 Te4 118.27(18) . . ?
C22 P4 Te4 103.8(2) . . ?
C19 P4 Te4 110.47(19) . . ?
N3 P5 C25 107.5(2) . . ?
N3 P5 C28 105.8(2) . . ?
C25 P5 C28 107.0(2) . . ?
N3 P5 Te5 120.71(18) . . ?
C25 P5 Te5 109.2(2) . . ?
C28 P5 Te5 105.88(18) . . ?
N3 P6 C34 109.7(2) . . ?
N3 P6 C31 105.1(2) . . ?
C34 P6 C31 105.8(2) . . ?
N3 P6 Te6 119.22(17) . . ?
C34 P6 Te6 110.16(19) . . ?
C31 P6 Te6 105.91(17) . . ?
P1 N1 P2 142.2(3) . . ?
P4 N2 P3 143.1(3) . . ?
P6 N3 P5 145.0(3) . . ?
C2 C1 C3 110.4(5) . . ?
C2 C1 P1 114.8(4) . . ?
C3 C1 P1 110.9(4) . . ?
C6 C4 C5 110.7(5) . . ?
C6 C4 P1 111.6(4) . . ?
C5 C4 P1 110.9(4) . . ?
C8 C7 C9 110.6(5) . . ?
C8 C7 P2 111.2(4) . . ?
C9 C7 P2 112.7(4) . . ?
C12 C10 C11 111.4(5) . . ?
C12 C10 P2 111.6(4) . . ?
C11 C10 P2 111.9(4) . . ?
C15 C13 C14 110.8(5) . . ?
C15 C13 P3 111.5(4) . . ?
C14 C13 P3 110.5(4) . . ?
C17 C16 C18 110.8(5) . . ?
C17 C16 P3 113.7(4) . . ?
C18 C16 P3 111.2(4) . . ?
C20 C19 C21 110.5(5) . . ?
C20 C19 P4 111.8(4) . . ?
C21 C19 P4 112.9(4) . . ?
C24 C22 C23 110.6(5) . . ?
C24 C22 P4 111.9(4) . . ?
C23 C22 P4 111.3(4) . . ?
C27 C25 C26 111.2(5) . . ?
C27 C25 P5 110.9(4) . . ?
C26 C25 P5 113.3(4) . . ?
C30 C28 C29 111.2(5) . . ?
C30 C28 P5 112.2(4) . . ?
C29 C28 P5 109.2(4) . . ?
C32 C31 C33 110.7(5) . . ?
C32 C31 P6 111.5(4) . . ?
C33 C31 P6 110.4(4) . . ?
C35 C34 C36 110.7(5) . . ?
C35 C34 P6 111.4(4) . . ?
C36 C34 P6 113.4(4) . . ?

loop_
_geom_bond_atom_site_label_1
_geom_bond_atom_site_label_2
_geom_bond_distance
_geom_bond_site_symmetry_2
_geom_bond_publ_flag
Ce1 Te5 3.1471(6) . ?
Ce1 Te4 3.1476(5) . ?
Ce1 Te2 3.1666(5) . ?
Ce1 Te1 3.2051(5) . ?
Ce1 Te3 3.2093(6) . ?
Ce1 Te6 3.2170(6) . ?
Te1 P1 2.4377(15) . ?
Te2 P2 2.4241(15) . ?
Te3 P3 2.4404(15) . ?
Te4 P4 2.4276(15) . ?
Te5 P5 2.4304(15) . ?
Te6 P6 2.4351(14) . ?
P1 N1 1.590(4) . ?
P1 C1 1.824(5) . ?
P1 C4 1.830(6) . ?
P2 N1 1.594(4) . ?
P2 C7 1.833(6) . ?
P2 C10 1.842(6) . ?
P3 N2 1.588(4) . ?
P3 C16 1.826(6) . ?
P3 C13 1.827(6) . ?
P4 N2 1.589(4) . ?
P4 C22 1.825(6) . ?
P4 C19 1.831(6) . ?
P5 N3 1.592(4) . ?
P5 C25 1.822(6) . ?
P5 C28 1.828(5) . ?
P6 N3 1.582(4) . ?
P6 C34 1.832(5) . ?
P6 C31 1.837(5) . ?
C1 C2 1.524(7) . ?
C1 C3 1.529(7) . ?
C4 C6 1.522(8) . ?
C4 C5 1.531(8) . ?
C7 C8 1.524(7) . ?
C7 C9 1.540(8) . ?
C10 C12 1.520(8) . ?
C10 C11 1.533(8) . ?
C13 C15 1.532(7) . ?
C13 C14 1.539(7) . ?
C16 C17 1.534(7) . ?
C16 C18 1.539(8) . ?
C19 C20 1.538(7) . ?
C19 C21 1.544(7) . ?
C22 C24 1.525(8) . ?
C22 C23 1.535(8) . ?
C25 C27 1.528(7) . ?
C25 C26 1.539(7) . ?
C28 C30 1.521(7) . ?
C28 C29 1.533(7) . ?
C31 C32 1.517(7) . ?
C31 C33 1.531(7) . ?
C34 C35 1.527(7) . ?
C34 C36 1.535(7) . ?
